data_7119365
loop_
_publ_author_name
'Phonsri, Wasinee'
'Davies, Casey G.'
'Jameson, Guy N. L.'
'Moubaraki, Boujemaa'
'Ward, Jas S.'
'Kruger, Paul E.'
'Chastanet, Guillaume'
'Murray, Keith S.'

_publ_section_title
;
 Symmetry breaking above room temperature in an Fe(ii) spin crossover
 complex with an N4O2 donor set.
;
_journal_issue 8
_journal_name_full 'Chemical communications (Cambridge, England)'
_journal_page_first 1374
_journal_page_last 1377
_journal_paper_doi 10.1039/c6cc10040f
_journal_volume 53
_journal_year 2017
_chemical_formula_moiety 'C32 H20 Cl2 Fe N4 O2'
_chemical_formula_sum 'C32 H20 Cl2 Fe N4 O2'
_chemical_formula_weight 619.27
_space_group_crystal_system monoclinic
_space_group_IT_number 14
_space_group_name_Hall '-P 2yn'
_space_group_name_H-M_alt 'P 1 21/n 1'
_symmetry_space_group_name_Hall '-P 2yn'
_symmetry_space_group_name_H-M 'P 1 21/n 1'
_atom_sites_solution_hydrogens geom
_atom_sites_solution_primary direct
_audit_creation_date 2016-05-20
_audit_creation_method
;
Olex2 1.2
(compiled 2016.02.19 svn.r3266 for OlexSys, GUI svn.r5155)
;
_audit_update_record
;
2016-07-25 deposited with the CCDC.
2017-01-06 downloaded from the CCDC.
;
_cell_angle_alpha 90
_cell_angle_beta 93.2672(18)
_cell_angle_gamma 90
_cell_formula_units_Z 4
_cell_length_a 10.2113(2)
_cell_length_b 12.9889(2)
_cell_length_c 19.6876(4)
_cell_measurement_reflns_used 6641
_cell_measurement_temperature 298.01(10)
_cell_measurement_theta_max 73.9580
_cell_measurement_theta_min 4.7700
_cell_volume 2606.99(8)
_computing_cell_refinement 'CrysAlisPro 1.171.38.43b (Rigaku OD, 2015)'
_computing_data_collection 'CrysAlisPro 1.171.38.43b (Rigaku OD, 2015)'
_computing_data_reduction 'CrysAlisPro 1.171.38.43b (Rigaku OD, 2015)'
_computing_molecular_graphics 'Olex2 (Dolomanov et al., 2009)'
_computing_publication_material 'Olex2 (Dolomanov et al., 2009)'
_computing_structure_refinement 'ShelXL (Sheldrick, 2015)'
_computing_structure_solution 'ShelXT (Sheldrick, 2015)'
_diffrn_ambient_environment air
_diffrn_ambient_temperature 298.01(10)
_diffrn_detector 'CCD plate'
_diffrn_detector_area_resol_mean 10.6501
_diffrn_detector_type Atlas
_diffrn_measured_fraction_theta_full 1.000
_diffrn_measured_fraction_theta_max 0.987
_diffrn_measurement_details
;
List of Runs (angles in degrees, time in seconds):

  # Type    Start    End  Width  t~exp~   \w     \q     \k     \f   Frames
#--------------------------------------------------------------------------
  1  \w   -107.00 -16.00   1.00   10.00    --  -38.50 -57.00-120.00   91
  2  \w    -64.00  30.00   1.00   10.00    --  -38.50  57.00  30.00   94
  3  \w    -13.00  25.00   1.00   10.00    --  -38.50  37.00-180.00   38
  4  \w     36.00  62.00   1.00   10.00    --   42.63-125.00  60.00   26
  5  \w    -24.00  72.00   1.00   10.00    --   42.63 -77.00 120.00   96
  6  \w     37.00  89.00   1.00   40.00    --  105.36 -30.00   0.00   52
  7  \w     34.00 108.00   1.00   40.00    --  105.36 -94.00-180.00   74
  8  \w     66.00  92.00   1.00   40.00    --  105.36 -49.00-128.00   26
  9  \w     49.00 109.00   1.00   40.00    --  105.36 -94.00 -90.00   60
 10  \w     27.00 142.00   1.00   40.00    --  105.36 -15.00  90.00  115
 11  \w     95.00 171.00   1.00   40.00    --  105.36 125.00-120.00   76
 12  \w     55.00  80.00   1.00   40.00    --  105.36 -30.00  60.00   25
 13  \w     32.00  91.00   1.00   40.00    --  105.36 -30.00 -90.00   59
 14  \w     44.00  81.00   1.00   40.00    --  105.36 -45.00 -30.00   37
 15  \w     49.00  95.00   1.00   40.00    --  105.36 -94.00   0.00   46
 16  \w     32.00  91.00   1.00   40.00    --  105.36 -30.00-150.00   59
 17  \w     49.00  97.00   1.00   40.00    --  105.36 -45.00 150.00   48
 18  \w     48.00  73.00   1.00   40.00    --  105.36 -30.00  30.00   25
 19  \w     61.00 117.00   1.00   40.00    --  105.36-125.00 120.00   56
 20  \w    102.00 127.00   1.00   40.00    --  105.36  77.00   0.00   25
;
_diffrn_measurement_device 'four-circle diffractometer'
_diffrn_measurement_device_type 'SuperNova, Dual, Cu at zero, Atlas'
_diffrn_measurement_method '\f and \w scans'
_diffrn_orient_matrix_type 'CrysAlisPro convention (1999,Acta A55,543-557)'
_diffrn_orient_matrix_UB_11 -0.0203715000
_diffrn_orient_matrix_UB_12 -0.1095711000
_diffrn_orient_matrix_UB_13 0.0274735000
_diffrn_orient_matrix_UB_21 -0.1359585000
_diffrn_orient_matrix_UB_22 -0.0045191000
_diffrn_orient_matrix_UB_23 -0.0380957000
_diffrn_orient_matrix_UB_31 0.0628519000
_diffrn_orient_matrix_UB_32 -0.0451928000
_diffrn_orient_matrix_UB_33 -0.0627114000
_diffrn_radiation_monochromator mirror
_diffrn_radiation_probe x-ray
_diffrn_radiation_type CuK\a
_diffrn_radiation_wavelength 1.54184
_diffrn_reflns_av_R_equivalents 0.0436
_diffrn_reflns_av_unetI/netI 0.0336
_diffrn_reflns_Laue_measured_fraction_full 1.000
_diffrn_reflns_Laue_measured_fraction_max 0.987
_diffrn_reflns_limit_h_max 12
_diffrn_reflns_limit_h_min -11
_diffrn_reflns_limit_k_max 16
_diffrn_reflns_limit_k_min -16
_diffrn_reflns_limit_l_max 13
_diffrn_reflns_limit_l_min -24
_diffrn_reflns_number 18456
_diffrn_reflns_point_group_measured_fraction_full 1.000
_diffrn_reflns_point_group_measured_fraction_max 0.987
_diffrn_reflns_theta_full 67.684
_diffrn_reflns_theta_max 73.943
_diffrn_reflns_theta_min 4.080
_diffrn_source 'micro-focus sealed X-ray tube'
_diffrn_source_type 'SuperNova (Cu) X-ray Source'
_exptl_absorpt_coefficient_mu 6.854
_exptl_absorpt_correction_T_max 1.00000
_exptl_absorpt_correction_T_min 0.40809
_exptl_absorpt_correction_type multi-scan
_exptl_absorpt_process_details
;
CrysAlisPro 1.171.38.43b (Rigaku Oxford Diffraction, 2015)
Empirical absorption correction using spherical harmonics,
 implemented in SCALE3 ABSPACK scaling algorithm.
;
_exptl_crystal_colour brown
_exptl_crystal_colour_primary brown
_exptl_crystal_density_diffrn 1.578
_exptl_crystal_description plate
_exptl_crystal_F_000 1264
_exptl_crystal_size_max 0.25
_exptl_crystal_size_mid 0.06
_exptl_crystal_size_min 0.03
_refine_diff_density_max 0.444
_refine_diff_density_min -0.477
_refine_diff_density_rms 0.056
_refine_ls_extinction_method none
_refine_ls_goodness_of_fit_ref 1.043
_refine_ls_hydrogen_treatment constr
_refine_ls_matrix_type full
_refine_ls_number_parameters 370
_refine_ls_number_reflns 5228
_refine_ls_number_restraints 0
_refine_ls_restrained_S_all 1.043
_refine_ls_R_factor_all 0.0533
_refine_ls_R_factor_gt 0.0436
_refine_ls_shift/su_max 0.001
_refine_ls_shift/su_mean 0.000
_refine_ls_structure_factor_coef Fsqd
_refine_ls_weighting_details 'w=1/[\s^2^(Fo^2^)+(0.0609P)^2^+1.0651P] where P=(Fo^2^+2Fc^2^)/3'
_refine_ls_weighting_scheme calc
_refine_ls_wR_factor_gt 0.1129
_refine_ls_wR_factor_ref 0.1215
_reflns_Friedel_coverage 0.000
_reflns_number_gt 4326
_reflns_number_total 5228
_reflns_threshold_expression 'I > 2\s(I)'
_cod_data_source_file c6cc10040f2.cif
_cod_data_source_block WS74-298K_scale
_cod_depositor_comments 'Adding full bibliography for 7119364--7119369.cif.'
_cod_original_cell_volume 2606.99(9)
_cod_database_code 7119365
_shelxl_version_number 2014/6
_shelx_space_group_comment
;
The symmetry employed for this shelxl refinement is uniquely defined
by the following loop, which should always be used as a source of
symmetry information in preference to the above space-group names.
They are only intended as comments.
;
_reflns_odcompleteness_completeness 99.96
_reflns_odcompleteness_iscentric 1
_reflns_odcompleteness_theta 66.49
_olex2_refinement_description
;
1. Fixed Uiso
 At 1.2 times of:
  All C(H) groups
2.a Aromatic/amide H refined with riding coordinates:
 C2(H2), C3(H3), C5(H5), C7(H7), C9(H9), C10(H10), C11(H11), C13(H13),
 C14(H14), C15(H15), C18(H18), C19(H19), C21(H21), C23(H23), C25(H25), C26(H26),
  C27(H27), C29(H29), C30(H30), C31(H31)
;
_ins_header
;
TITL WS74-298(2)_scale in P2(1)/n 
REM P2(1)/n (#14 in standard setting)
CELL 1.54184  10.211290  12.988883  19.687624  90.0000  93.2672  90.0000
ZERR    4.00   0.000211   0.000245   0.000371   0.0000   0.0018   0.0000
LATT  1
SYMM -x+1/2, y+1/2,-z+1/2 
SFAC C H N O Cl Fe
UNIT 128.00 80.00 16.00 8.00 8.00 4.00
TREF
HKLF 4
END
;
_olex2_submission_special_instructions 'No special instructions were received'
_oxdiff_exptl_absorpt_empirical_details
;
Empirical correction (ABSPACK) includes:
- Absorption correction using spherical harmonics
- Frame scaling
;
_oxdiff_exptl_absorpt_empirical_full_max 1.976
_oxdiff_exptl_absorpt_empirical_full_min 0.693

loop_
_space_group_symop_operation_xyz
'x, y, z'
'-x+1/2, y+1/2, -z+1/2'
'-x, -y, -z'
'x-1/2, -y-1/2, z-1/2'

loop_
_atom_site_label
_atom_site_type_symbol
_atom_site_fract_x
_atom_site_fract_y
_atom_site_fract_z
_atom_site_U_iso_or_equiv
_atom_site_adp_type
_atom_site_occupancy
_atom_site_site_symmetry_order
_atom_site_calc_flag
_atom_site_refinement_flags_posn
Fe1 Fe 0.62826(4) 0.25056(3) 0.50684(2) 0.03510(12) Uani 1 1 d .
Cl1 Cl 0.22506(9) 0.45643(8) 0.76787(4) 0.0732(3) Uani 1 1 d .
Cl2 Cl 0.23755(9) -0.00277(8) 0.23584(5) 0.0778(3) Uani 1 1 d .
O1 O 0.49686(19) 0.20895(14) 0.57048(10) 0.0461(4) Uani 1 1 d .
O2 O 0.49005(19) 0.27871(15) 0.43604(10) 0.0485(4) Uani 1 1 d .
N1 N 0.62503(19) 0.39487(15) 0.53589(10) 0.0366(4) Uani 1 1 d .
N2 N 0.7614(2) 0.30230(17) 0.44576(10) 0.0407(4) Uani 1 1 d .
N3 N 0.6455(2) 0.10604(15) 0.47971(10) 0.0382(4) Uani 1 1 d .
N4 N 0.7712(2) 0.21206(16) 0.57495(10) 0.0367(4) Uani 1 1 d .
C1 C 0.4434(3) 0.2676(2) 0.61412(13) 0.0414(5) Uani 1 1 d .
C2 C 0.3550(3) 0.2228(2) 0.65878(15) 0.0516(6) Uani 1 1 d .
H2 H 0.3403 0.1522 0.6564 0.062 Uiso 1 1 calc R
C3 C 0.2905(3) 0.2792(3) 0.70521(15) 0.0554(7) Uani 1 1 d .
H3 H 0.2328 0.2472 0.7334 0.066 Uiso 1 1 calc R
C4 C 0.3121(3) 0.3846(3) 0.70992(14) 0.0517(7) Uani 1 1 d .
C5 C 0.3967(3) 0.4330(2) 0.66937(14) 0.0477(6) Uani 1 1 d .
H5 H 0.4100 0.5036 0.6734 0.057 Uiso 1 1 calc R
C6 C 0.4647(2) 0.3761(2) 0.62100(13) 0.0406(5) Uani 1 1 d .
C7 C 0.5513(2) 0.43430(19) 0.58090(13) 0.0404(5) Uani 1 1 d .
H7 H 0.5550 0.5052 0.5876 0.048 Uiso 1 1 calc R
C8 C 0.7147(2) 0.45858(18) 0.50222(13) 0.0385(5) Uani 1 1 d .
C9 C 0.7355(3) 0.5619(2) 0.51122(16) 0.0508(6) Uani 1 1 d .
H9 H 0.6878 0.5984 0.5421 0.061 Uiso 1 1 calc R
C10 C 0.8294(3) 0.6130(2) 0.47358(18) 0.0627(8) Uani 1 1 d .
H10 H 0.8423 0.6833 0.4797 0.075 Uiso 1 1 calc R
C11 C 0.9015(3) 0.5615(3) 0.42847(18) 0.0632(8) Uani 1 1 d .
H11 H 0.9638 0.5967 0.4048 0.076 Uiso 1 1 calc R
C12 C 0.8825(3) 0.4557(2) 0.41745(15) 0.0501(6) Uani 1 1 d .
C13 C 0.9504(3) 0.3963(3) 0.37009(16) 0.0619(8) Uani 1 1 d .
H13 H 1.0141 0.4268 0.3448 0.074 Uiso 1 1 calc R
C14 C 0.9217(3) 0.2948(3) 0.36196(16) 0.0610(8) Uani 1 1 d .
H14 H 0.9655 0.2552 0.3311 0.073 Uiso 1 1 calc R
C15 C 0.8259(3) 0.2505(2) 0.40039(15) 0.0508(7) Uani 1 1 d .
H15 H 0.8065 0.1812 0.3938 0.061 Uiso 1 1 calc R
C16 C 0.7881(2) 0.4049(2) 0.45441(13) 0.0414(5) Uani 1 1 d .
C17 C 0.4370(3) 0.2125(2) 0.39401(14) 0.0446(6) Uani 1 1 d .
C18 C 0.3365(3) 0.2460(2) 0.34634(16) 0.0563(7) Uani 1 1 d .
H18 H 0.3112 0.3147 0.3470 0.068 Uiso 1 1 calc R
C19 C 0.2752(3) 0.1822(3) 0.29959(16) 0.0617(8) Uani 1 1 d .
H19 H 0.2099 0.2076 0.2692 0.074 Uiso 1 1 calc R
C20 C 0.3114(3) 0.0781(3) 0.29757(14) 0.0558(7) Uani 1 1 d .
C21 C 0.4055(3) 0.0401(2) 0.34261(15) 0.0499(6) Uani 1 1 d .
H21 H 0.4274 -0.0293 0.3412 0.060 Uiso 1 1 calc R
C22 C 0.4704(2) 0.1049(2) 0.39141(13) 0.0418(5) Uani 1 1 d .
C23 C 0.5693(3) 0.05771(19) 0.43501(13) 0.0411(5) Uani 1 1 d .
H23 H 0.5802 -0.0131 0.4312 0.049 Uiso 1 1 calc R
C24 C 0.7470(2) 0.05264(18) 0.51715(12) 0.0386(5) Uani 1 1 d .
C25 C 0.7848(3) -0.0480(2) 0.50844(16) 0.0538(7) Uani 1 1 d .
H25 H 0.7414 -0.0887 0.4755 0.065 Uiso 1 1 calc R
C26 C 0.8891(4) -0.0889(2) 0.54960(18) 0.0649(8) Uani 1 1 d .
H26 H 0.9142 -0.1569 0.5434 0.078 Uiso 1 1 calc R
C27 C 0.9544(3) -0.0313(2) 0.59840(17) 0.0594(8) Uani 1 1 d .
H27 H 1.0230 -0.0603 0.6250 0.071 Uiso 1 1 calc R
C28 C 0.9187(3) 0.0717(2) 0.60878(14) 0.0474(6) Uani 1 1 d .
C29 C 0.9800(3) 0.1366(2) 0.65880(15) 0.0535(7) Uani 1 1 d .
H29 H 1.0501 0.1127 0.6867 0.064 Uiso 1 1 calc R
C30 C 0.9350(3) 0.2344(2) 0.66557(15) 0.0506(6) Uani 1 1 d .
H30 H 0.9739 0.2778 0.6984 0.061 Uiso 1 1 calc R
C31 C 0.8299(3) 0.2695(2) 0.62306(14) 0.0442(6) Uani 1 1 d .
H31 H 0.8000 0.3364 0.6289 0.053 Uiso 1 1 calc R
C32 C 0.8140(2) 0.11276(18) 0.56755(12) 0.0385(5) Uani 1 1 d .

loop_
_atom_site_aniso_label
_atom_site_aniso_U_11
_atom_site_aniso_U_22
_atom_site_aniso_U_33
_atom_site_aniso_U_23
_atom_site_aniso_U_13
_atom_site_aniso_U_12
Fe1 0.0400(2) 0.02541(19) 0.0406(2) -0.00221(14) 0.00833(15) 0.00103(14)
Cl1 0.0684(5) 0.0926(6) 0.0611(4) -0.0120(4) 0.0234(4) 0.0129(4)
Cl2 0.0733(5) 0.0947(7) 0.0639(5) -0.0127(4) -0.0110(4) -0.0137(5)
O1 0.0484(10) 0.0362(9) 0.0550(10) -0.0027(8) 0.0127(8) -0.0069(8)
O2 0.0475(10) 0.0370(9) 0.0609(11) 0.0006(8) 0.0015(8) 0.0073(8)
N1 0.0344(10) 0.0326(10) 0.0430(10) 0.0024(8) 0.0027(8) -0.0005(8)
N2 0.0373(10) 0.0427(12) 0.0427(11) 0.0025(9) 0.0068(8) 0.0049(9)
N3 0.0370(10) 0.0318(10) 0.0461(11) 0.0020(8) 0.0055(8) 0.0022(8)
N4 0.0361(10) 0.0331(10) 0.0414(10) 0.0020(8) 0.0071(8) -0.0012(8)
C1 0.0362(12) 0.0442(13) 0.0438(13) -0.0008(10) 0.0024(10) -0.0019(10)
C2 0.0520(16) 0.0521(15) 0.0515(15) 0.0047(12) 0.0108(12) -0.0074(13)
C3 0.0468(15) 0.073(2) 0.0476(15) 0.0068(14) 0.0095(12) -0.0073(14)
C4 0.0432(14) 0.0680(19) 0.0440(13) -0.0014(12) 0.0047(11) 0.0077(13)
C5 0.0407(13) 0.0522(16) 0.0502(14) -0.0074(12) 0.0024(11) 0.0032(11)
C6 0.0366(12) 0.0422(13) 0.0432(12) -0.0003(10) 0.0021(10) 0.0010(10)
C7 0.0375(12) 0.0355(12) 0.0479(13) -0.0039(10) 0.0009(10) 0.0022(9)
C8 0.0341(11) 0.0341(12) 0.0470(13) 0.0044(9) -0.0005(10) -0.0023(9)
C9 0.0494(15) 0.0374(14) 0.0653(17) 0.0024(12) 0.0008(13) -0.0046(11)
C10 0.0657(19) 0.0410(15) 0.080(2) 0.0125(14) -0.0077(16) -0.0159(14)
C11 0.0498(17) 0.069(2) 0.071(2) 0.0217(16) 0.0027(14) -0.0144(15)
C12 0.0396(13) 0.0574(17) 0.0535(15) 0.0177(12) 0.0026(11) -0.0037(12)
C13 0.0448(15) 0.089(2) 0.0530(16) 0.0236(16) 0.0152(12) 0.0029(15)
C14 0.0549(17) 0.078(2) 0.0518(16) 0.0075(15) 0.0182(13) 0.0128(16)
C15 0.0497(16) 0.0547(17) 0.0495(15) -0.0012(11) 0.0144(12) 0.0096(12)
C16 0.0340(12) 0.0448(14) 0.0451(13) 0.0104(10) -0.0002(10) 0.0027(10)
C17 0.0400(13) 0.0458(14) 0.0489(14) 0.0049(11) 0.0100(11) 0.0047(11)
C18 0.0580(18) 0.0568(18) 0.0540(17) 0.0044(12) 0.0020(14) 0.0122(13)
C19 0.0530(17) 0.081(2) 0.0509(16) 0.0075(15) 0.0001(13) 0.0105(15)
C20 0.0471(15) 0.075(2) 0.0458(14) -0.0002(13) 0.0033(12) -0.0070(14)
C21 0.0470(15) 0.0499(16) 0.0532(15) -0.0041(12) 0.0068(12) -0.0043(12)
C22 0.0380(12) 0.0440(13) 0.0442(13) 0.0001(10) 0.0078(10) -0.0011(10)
C23 0.0423(13) 0.0322(12) 0.0492(13) -0.0032(10) 0.0076(10) 0.0000(10)
C24 0.0391(12) 0.0330(12) 0.0441(12) 0.0025(9) 0.0065(10) 0.0024(9)
C25 0.0610(17) 0.0381(14) 0.0618(17) -0.0047(12) -0.0010(14) 0.0088(12)
C26 0.074(2) 0.0429(16) 0.077(2) 0.0011(15) -0.0023(17) 0.0198(15)
C27 0.0582(18) 0.0500(17) 0.0689(19) 0.0057(14) -0.0064(14) 0.0166(13)
C28 0.0447(14) 0.0432(14) 0.0547(15) 0.0071(11) 0.0049(11) 0.0026(11)
C29 0.0447(14) 0.0581(17) 0.0568(16) 0.0092(13) -0.0058(12) 0.0041(12)
C30 0.0499(15) 0.0507(16) 0.0507(15) -0.0015(12) -0.0022(12) -0.0064(12)
C31 0.0437(14) 0.0408(13) 0.0480(14) -0.0023(11) 0.0028(11) -0.0022(10)
C32 0.0364(12) 0.0346(12) 0.0454(12) 0.0045(9) 0.0091(10) 0.0019(9)

loop_
_atom_type_symbol
_atom_type_description
_atom_type_scat_dispersion_real
_atom_type_scat_dispersion_imag
_atom_type_scat_source
C C 0.0181 0.0091 'International Tables Vol C Tables 4.2.6.8 and 6.1.1.4'
H H 0.0000 0.0000 'International Tables Vol C Tables 4.2.6.8 and 6.1.1.4'
Cl Cl 0.3639 0.7018 'International Tables Vol C Tables 4.2.6.8 and 6.1.1.4'
Fe Fe -1.1336 3.1974 'International Tables Vol C Tables 4.2.6.8 and 6.1.1.4'
N N 0.0311 0.0180 'International Tables Vol C Tables 4.2.6.8 and 6.1.1.4'
O O 0.0492 0.0322 'International Tables Vol C Tables 4.2.6.8 and 6.1.1.4'

loop_
_exptl_crystal_face_index_h
_exptl_crystal_face_index_k
_exptl_crystal_face_index_l
_exptl_crystal_face_perp_dist
6 0 6 0.0413
6 0 -5 0.0070
-6 0 5 0.0110
2 -7 6 0.1447
-3 8 0 0.0641
-6 0 -6 0.0010

loop_
_geom_angle_atom_site_label_1
_geom_angle_atom_site_label_2
_geom_angle_atom_site_label_3
_geom_angle
O1 Fe1 N2 175.92(8)
O1 Fe1 N4 90.14(8)
O2 Fe1 O1 90.84(9)
O2 Fe1 N2 89.78(9)
O2 Fe1 N3 93.26(8)
O2 Fe1 N4 175.63(8)
N1 Fe1 O1 93.07(8)
N1 Fe1 O2 90.33(8)
N1 Fe1 N2 82.90(9)
N1 Fe1 N3 175.75(8)
N1 Fe1 N4 93.87(8)
N2 Fe1 N4 89.54(8)
N3 Fe1 O1 89.17(8)
N3 Fe1 N2 94.82(9)
N3 Fe1 N4 82.49(9)
C1 O1 Fe1 126.33(17)
C17 O2 Fe1 126.15(17)
C7 N1 Fe1 126.56(17)
C7 N1 C8 120.0(2)
C8 N1 Fe1 113.42(16)
C15 N2 Fe1 128.5(2)
C15 N2 C16 118.4(2)
C16 N2 Fe1 113.14(16)
C23 N3 Fe1 125.86(17)
C23 N3 C24 120.4(2)
C24 N3 Fe1 113.60(16)
C31 N4 Fe1 128.78(18)
C31 N4 C32 118.2(2)
C32 N4 Fe1 112.99(16)
O1 C1 C2 118.6(2)
O1 C1 C6 125.1(2)
C2 C1 C6 116.3(2)
C1 C2 H2 118.6
C3 C2 C1 122.8(3)
C3 C2 H2 118.6
C2 C3 H3 120.3
C2 C3 C4 119.4(3)
C4 C3 H3 120.3
C3 C4 Cl1 118.9(2)
C5 C4 Cl1 119.9(2)
C5 C4 C3 121.3(3)
C4 C5 H5 119.9
C4 C5 C6 120.3(3)
C6 C5 H5 119.9
C1 C6 C7 124.2(2)
C5 C6 C1 119.9(2)
C5 C6 C7 115.8(2)
N1 C7 C6 124.5(2)
N1 C7 H7 117.7
C6 C7 H7 117.7
C9 C8 N1 127.5(2)
C9 C8 C16 118.9(2)
C16 C8 N1 113.6(2)
C8 C9 H9 120.1
C8 C9 C10 119.9(3)
C10 C9 H9 120.1
C9 C10 H10 119.3
C11 C10 C9 121.4(3)
C11 C10 H10 119.3
C10 C11 H11 119.8
C10 C11 C12 120.4(3)
C12 C11 H11 119.8
C11 C12 C13 124.4(3)
C11 C12 C16 118.2(3)
C16 C12 C13 117.4(3)
C12 C13 H13 120.2
C14 C13 C12 119.6(3)
C14 C13 H13 120.2
C13 C14 H14 120.3
C13 C14 C15 119.3(3)
C15 C14 H14 120.3
N2 C15 C14 123.3(3)
N2 C15 H15 118.4
C14 C15 H15 118.4
N2 C16 C8 116.9(2)
N2 C16 C12 122.0(3)
C12 C16 C8 121.1(3)
O2 C17 C18 118.7(3)
O2 C17 C22 125.3(3)
C18 C17 C22 115.9(3)
C17 C18 H18 118.4
C19 C18 C17 123.2(3)
C19 C18 H18 118.4
C18 C19 H19 120.2
C18 C19 C20 119.6(3)
C20 C19 H19 120.2
C19 C20 Cl2 119.7(2)
C21 C20 Cl2 119.8(3)
C21 C20 C19 120.5(3)
C20 C21 H21 119.6
C20 C21 C22 120.9(3)
C22 C21 H21 119.6
C21 C22 C17 120.0(3)
C21 C22 C23 116.2(2)
C23 C22 C17 123.8(2)
N3 C23 C22 125.1(2)
N3 C23 H23 117.5
C22 C23 H23 117.5
C25 C24 N3 127.0(2)
C25 C24 C32 119.1(2)
C32 C24 N3 114.0(2)
C24 C25 H25 120.1
C24 C25 C26 119.7(3)
C26 C25 H25 120.1
C25 C26 H26 119.2
C27 C26 C25 121.6(3)
C27 C26 H26 119.2
C26 C27 H27 119.8
C26 C27 C28 120.4(3)
C28 C27 H27 119.8
C27 C28 C29 124.1(3)
C27 C28 C32 118.1(3)
C32 C28 C29 117.8(3)
C28 C29 H29 120.5
C30 C29 C28 119.1(3)
C30 C29 H29 120.5
C29 C30 H30 120.1
C29 C30 C31 119.9(3)
C31 C30 H30 120.1
N4 C31 C30 123.0(3)
N4 C31 H31 118.5
C30 C31 H31 118.5
N4 C32 C24 116.8(2)
N4 C32 C28 122.0(2)
C24 C32 C28 121.2(2)

loop_
_geom_bond_atom_site_label_1
_geom_bond_atom_site_label_2
_geom_bond_distance
Fe1 O1 1.9632(18)
Fe1 O2 1.961(2)
Fe1 N1 1.961(2)
Fe1 N2 1.983(2)
Fe1 N3 1.962(2)
Fe1 N4 1.989(2)
Cl1 C4 1.754(3)
Cl2 C20 1.745(3)
O1 C1 1.292(3)
O2 C17 1.291(4)
N1 C7 1.300(3)
N1 C8 1.425(3)
N2 C15 1.324(3)
N2 C16 1.369(3)
N3 C23 1.302(3)
N3 C24 1.418(3)
N4 C31 1.322(3)
N4 C32 1.372(3)
C1 C2 1.420(4)
C1 C6 1.432(4)
C2 H2 0.9300
C2 C3 1.369(4)
C3 H3 0.9300
C3 C4 1.389(5)
C4 C5 1.363(4)
C5 H5 0.9300
C5 C6 1.418(4)
C6 C7 1.434(4)
C7 H7 0.9300
C8 C9 1.369(4)
C8 C16 1.419(4)
C9 H9 0.9300
C9 C10 1.410(4)
C10 H10 0.9300
C10 C11 1.361(5)
C11 H11 0.9300
C11 C12 1.404(5)
C12 C13 1.421(5)
C12 C16 1.405(4)
C13 H13 0.9300
C13 C14 1.358(5)
C14 H14 0.9300
C14 C15 1.394(4)
C15 H15 0.9300
C17 C18 1.419(4)
C17 C22 1.439(4)
C18 H18 0.9300
C18 C19 1.363(5)
C19 H19 0.9300
C19 C20 1.403(5)
C20 C21 1.362(4)
C21 H21 0.9300
C21 C22 1.414(4)
C22 C23 1.426(4)
C23 H23 0.9300
C24 C25 1.376(4)
C24 C32 1.409(4)
C25 H25 0.9300
C25 C26 1.406(4)
C26 H26 0.9300
C26 C27 1.362(5)
C27 H27 0.9300
C27 C28 1.405(4)
C28 C29 1.415(4)
C28 C32 1.410(4)
C29 H29 0.9300
C29 C30 1.359(4)
C30 H30 0.9300
C30 C31 1.399(4)
C31 H31 0.9300

loop_
_exptl_oxdiff_crystal_face_indexfrac_h
_exptl_oxdiff_crystal_face_indexfrac_k
_exptl_oxdiff_crystal_face_indexfrac_l
_exptl_oxdiff_crystal_face_x
_exptl_oxdiff_crystal_face_y
_exptl_oxdiff_crystal_face_z
6.0000 0.0000 6.0000 0.0426 -1.0443 0.0008
6.0000 0.0000 -5.0000 -0.2596 -0.6253 0.6907
-6.0000 -0.0000 5.0000 0.2596 0.6253 -0.6907
2.0000 -7.0000 6.0000 0.8911 -0.4689 0.0658
-3.0000 8.0000 -0.0000 -0.8155 0.3717 -0.5501
-6.0000 -0.0000 -6.0000 -0.0426 1.0443 -0.0008
